data_4514758
loop_
_publ_author_name
'Bai, Xing-Feng'
'Mu, Qiu-Chao'
'Xu, Zheng'
'Yang, Ke-Fang'
'Li, Li'
'Zheng, Zhan-Jiang'
'Xia, Chun-Gu'
'Xu, Li-Wen'

_publ_section_title
;
 Catalytic Asymmetric Carbonylation of Prochiral Sulfonamides via C--H
 Desymmetrization
;
_journal_issue 2
_journal_name_full 'ACS Catalysis'
_journal_page_first 1431
_journal_paper_doi 10.1021/acscatal.8b04725
_journal_volume 9
_journal_year 2019
_chemical_absolute_configuration rmad
_chemical_formula_sum 'C23 H21 N O5 S'
_chemical_formula_weight 423.48
_space_group_IT_number 19
_space_group_name_Hall 'P 2ac 2ab'
_space_group_name_H-M_alt 'P 21 21 21'
_symmetry_cell_setting orthorhombic
_symmetry_space_group_name_Hall 'P 2ac 2ab'
_symmetry_space_group_name_H-M 'P 21 21 21'
_atom_sites_solution_hydrogens geom
_atom_sites_solution_primary direct
_atom_sites_solution_secondary difmap
_audit_creation_method SHELXL-97
_cell_angle_alpha 90.00
_cell_angle_beta 90.00
_cell_angle_gamma 90.00
_cell_formula_units_Z 4
_cell_length_a 8.9405(14)
_cell_length_b 10.0639(17)
_cell_length_c 23.127(4)
_cell_measurement_reflns_used 4506
_cell_measurement_temperature 293(2)
_cell_measurement_theta_max 25.899
_cell_measurement_theta_min 2.442
_cell_volume 2080.9(6)
_computing_structure_refinement 'SHELXL-97 (Sheldrick, 1997)'
_computing_structure_solution 'SHELXS-97 (Sheldrick, 1990)'
_diffrn_ambient_temperature 293(2)
_diffrn_measured_fraction_theta_full 0.997
_diffrn_measured_fraction_theta_max 0.997
_diffrn_measurement_device_type 'Bruker APEX-II CCD'
_diffrn_measurement_method '\f and \w scans'
_diffrn_radiation_monochromator graphite
_diffrn_radiation_source 'fine-focus sealed tube'
_diffrn_radiation_type MoK\a
_diffrn_radiation_wavelength 0.71073
_diffrn_reflns_av_R_equivalents 0.0977
_diffrn_reflns_av_sigmaI/netI 0.0733
_diffrn_reflns_limit_h_max 11
_diffrn_reflns_limit_h_min -11
_diffrn_reflns_limit_k_max 13
_diffrn_reflns_limit_k_min -12
_diffrn_reflns_limit_l_max 30
_diffrn_reflns_limit_l_min -26
_diffrn_reflns_number 14281
_diffrn_reflns_theta_full 27.54
_diffrn_reflns_theta_max 27.54
_diffrn_reflns_theta_min 1.76
_exptl_absorpt_coefficient_mu 0.191
_exptl_crystal_colour colorless
_exptl_crystal_density_diffrn 1.352
_exptl_crystal_density_method 'not measured'
_exptl_crystal_description blok
_exptl_crystal_F_000 888
_exptl_crystal_size_max 0.24
_exptl_crystal_size_mid 0.18
_exptl_crystal_size_min 0.16
_refine_diff_density_max 0.163
_refine_diff_density_min -0.188
_refine_diff_density_rms 0.037
_refine_ls_abs_structure_details 'Flack H D (1983), Acta Cryst. A39, 876-881'
_refine_ls_abs_structure_Flack 0.05(8)
_refine_ls_extinction_method none
_refine_ls_goodness_of_fit_ref 0.953
_refine_ls_hydrogen_treatment mixed
_refine_ls_matrix_type full
_refine_ls_number_parameters 292
_refine_ls_number_reflns 4794
_refine_ls_number_restraints 0
_refine_ls_restrained_S_all 0.953
_refine_ls_R_factor_all 0.0622
_refine_ls_R_factor_gt 0.0416
_refine_ls_shift/su_max 0.000
_refine_ls_shift/su_mean 0.000
_refine_ls_structure_factor_coef Fsqd
_refine_ls_weighting_details 'calc w=1/[\s^2^(Fo^2^)+(0.0478P)^2^+0.0000P] where P=(Fo^2^+2Fc^2^)/3'
_refine_ls_weighting_scheme calc
_refine_ls_wR_factor_gt 0.0937
_refine_ls_wR_factor_ref 0.1034
_reflns_number_gt 3509
_reflns_number_total 4794
_reflns_threshold_expression >2sigma(I)
_cod_data_source_file cs8b04725_si_002.cif
_cod_data_source_block 123
_cod_original_sg_symbol_H-M p212121
_cod_database_code 4514758

loop_
_symmetry_equiv_pos_as_xyz
'x, y, z'
'-x+1/2, -y, z+1/2'
'x+1/2, -y+1/2, -z'
'-x, y+1/2, -z+1/2'

loop_
_atom_site_label
_atom_site_type_symbol
_atom_site_fract_x
_atom_site_fract_y
_atom_site_fract_z
_atom_site_U_iso_or_equiv
_atom_site_adp_type
_atom_site_occupancy
_atom_site_symmetry_multiplicity
_atom_site_calc_flag
_atom_site_refinement_flags
S1 S 0.75032(7) 0.61621(5) 0.92292(2) 0.05657(15) Uani 1 1 d .
O1 O 0.7462(2) 0.78800(18) 0.81376(7) 0.0755(5) Uani 1 1 d .
O2 O 0.09716(19) 1.06193(15) 0.85189(8) 0.0696(5) Uani 1 1 d .
O3 O 0.1126(3) 0.4432(2) 1.01974(10) 0.1094(7) Uani 1 1 d .
O5 O 0.6836(2) 0.56535(18) 0.97434(6) 0.0737(5) Uani 1 1 d .
O6 O 0.88280(19) 0.69427(17) 0.92618(9) 0.0780(5) Uani 1 1 d .
N1 N 0.6159(2) 0.70884(17) 0.89362(7) 0.0537(4) Uani 1 1 d .
C1 C 0.8458(4) 0.1740(3) 0.75237(14) 0.0947(10) Uani 1 1 d .
H1A H 0.9411 0.1857 0.7339 0.153(18) Uiso 1 1 d R
H1B H 0.8434 0.0892 0.7714 0.137(14) Uiso 1 1 d R
H1C H 0.7680 0.1777 0.7238 0.136(13) Uiso 1 1 d R
C2 C -0.0025(4) 0.3487(4) 1.0206(2) 0.1161(13) Uani 1 1 d .
H2A H 0.0381 0.2630 1.0112 0.098(11) Uiso 1 1 d R
H2B H -0.0473 0.3455 1.0583 0.18(2) Uiso 1 1 d R
H2C H -0.0770 0.3725 0.9925 0.18(2) Uiso 1 1 d R
C3 C 0.2632(3) 0.89369(18) 0.88952(8) 0.0499(4) Uani 1 1 d .
H3 H 0.1967 0.8679 0.9183 0.062(6) Uiso 1 1 d R
C4 C 0.7798(2) 0.48632(18) 0.87412(8) 0.0453(4) Uani 1 1 d .
C5 C 0.3717(2) 0.60143(17) 0.92103(8) 0.0484(4) Uani 1 1 d .
C7 C 0.4016(3) 0.83437(18) 0.88363(8) 0.0471(5) Uani 1 1 d .
C9 C 0.4670(2) 0.72553(18) 0.92104(8) 0.0472(4) Uani 1 1 d .
H9 H 0.4792 0.7578 0.9607 0.047(5) Uiso 1 1 d R
C10 C 0.2271(3) 0.99345(19) 0.85036(9) 0.0540(5) Uani 1 1 d .
C11 C 0.6365(3) 0.7892(2) 0.84432(9) 0.0552(5) Uani 1 1 d .
C12 C 0.2881(3) 0.5700(2) 0.96923(10) 0.0585(6) Uani 1 1 d .
H12 H 0.2961 0.6227 1.0021 0.064(6) Uiso 1 1 d R
C13 C 0.6871(3) 0.3775(2) 0.87591(11) 0.0611(6) Uani 1 1 d .
H13 H 0.6108 0.3724 0.9032 0.063(6) Uiso 1 1 d R
C14 C 0.3256(3) 1.0281(2) 0.80604(9) 0.0620(6) Uani 1 1 d .
H14 H 0.2988 1.0948 0.7802 0.064(6) Uiso 1 1 d R
C15 C 0.4989(3) 0.8679(2) 0.83990(9) 0.0518(5) Uani 1 1 d .
C16 C 0.8945(3) 0.4943(2) 0.83525(10) 0.0592(6) Uani 1 1 d .
H16 H 0.9581 0.5674 0.8350 0.091(9) Uiso 1 1 d R
C17 C 0.8222(3) 0.2825(2) 0.79625(10) 0.0592(6) Uani 1 1 d .
C18 C 0.4598(3) 0.9666(2) 0.80013(10) 0.0606(6) Uani 1 1 d .
H18 H 0.5244 0.9893 0.7702 0.063(7) Uiso 1 1 d R
C19 C 0.3597(3) 0.5221(2) 0.87196(10) 0.0623(6) Uani 1 1 d .
H19 H 0.4141 0.5420 0.8388 0.068(7) Uiso 1 1 d R
C20 C 0.9144(3) 0.3916(2) 0.79640(10) 0.0618(6) Uani 1 1 d .
H20 H 0.9920 0.3965 0.7697 0.075(7) Uiso 1 1 d R
C21 C 0.7091(3) 0.2756(2) 0.83672(13) 0.0701(7) Uani 1 1 d .
H21 H 0.6470 0.2015 0.8376 0.101(9) Uiso 1 1 d R
C22 C 0.1831(3) 0.3823(2) 0.92158(14) 0.0812(8) Uani 1 1 d .
H22 H 0.1207 0.3084 0.9217 0.089(8) Uiso 1 1 d R
C23 C 0.1927(3) 0.4620(3) 0.96958(12) 0.0718(7) Uani 1 1 d .
C24 C 0.2669(3) 0.4120(3) 0.87329(13) 0.0810(8) Uani 1 1 d .
H24 H 0.2600 0.3577 0.8409 0.116(10) Uiso 1 1 d R
C25 C -0.0112(3) 1.0255(3) 0.89458(13) 0.0804(8) Uani 1 1 d .
H25A H 0.0329 1.0328 0.9323 0.077(8) Uiso 1 1 d R
H25B H -0.0962 1.0835 0.8921 0.095(9) Uiso 1 1 d R
H25C H -0.0424 0.9355 0.8881 0.104(10) Uiso 1 1 d R

loop_
_atom_site_aniso_label
_atom_site_aniso_U_11
_atom_site_aniso_U_22
_atom_site_aniso_U_33
_atom_site_aniso_U_23
_atom_site_aniso_U_13
_atom_site_aniso_U_12
S1 0.0632(3) 0.0606(3) 0.0459(3) -0.0096(2) -0.0063(3) 0.0108(3)
O1 0.0750(9) 0.0831(11) 0.0686(10) 0.0054(8) 0.0205(10) 0.0023(11)
O2 0.0743(10) 0.0584(9) 0.0762(11) 0.0152(8) -0.0127(10) 0.0121(8)
O3 0.1188(16) 0.1134(16) 0.0958(14) 0.0224(13) 0.0146(14) -0.0416(14)
O5 0.0908(11) 0.0933(12) 0.0372(7) 0.0014(7) -0.0002(8) 0.0331(10)
O6 0.0665(10) 0.0751(10) 0.0925(13) -0.0286(10) -0.0193(11) 0.0013(8)
N1 0.0600(10) 0.0558(10) 0.0454(9) 0.0006(8) 0.0034(9) 0.0089(8)
C1 0.117(3) 0.084(2) 0.0828(19) -0.0372(16) -0.023(2) 0.0265(18)
C2 0.109(2) 0.100(3) 0.139(3) 0.054(2) -0.005(3) -0.021(2)
C3 0.0666(12) 0.0416(9) 0.0416(9) 0.0016(8) -0.0040(10) 0.0033(10)
C4 0.0476(11) 0.0463(9) 0.0419(9) 0.0004(8) -0.0005(9) 0.0057(8)
C5 0.0594(11) 0.0408(9) 0.0450(10) 0.0015(9) -0.0093(10) 0.0099(8)
C7 0.0668(12) 0.0393(9) 0.0352(9) -0.0037(7) -0.0046(9) 0.0022(9)
C9 0.0636(12) 0.0415(9) 0.0364(9) -0.0029(8) 0.0012(10) 0.0069(9)
C10 0.0710(13) 0.0419(9) 0.0491(11) 0.0003(8) -0.0139(11) -0.0014(10)
C11 0.0658(13) 0.0547(11) 0.0452(11) -0.0030(9) 0.0038(11) 0.0002(10)
C12 0.0728(15) 0.0485(11) 0.0542(12) 0.0049(9) -0.0051(11) -0.0002(10)
C13 0.0610(12) 0.0509(11) 0.0713(14) 0.0025(11) 0.0142(12) 0.0035(10)
C14 0.0874(16) 0.0476(11) 0.0511(12) 0.0135(10) -0.0139(13) -0.0068(12)
C15 0.0665(12) 0.0480(11) 0.0410(10) -0.0019(8) -0.0007(10) -0.0037(10)
C16 0.0562(12) 0.0580(12) 0.0634(13) -0.0038(10) 0.0055(11) -0.0069(11)
C17 0.0650(13) 0.0575(12) 0.0551(13) -0.0063(10) -0.0151(12) 0.0151(11)
C18 0.0784(15) 0.0558(12) 0.0474(12) 0.0088(10) 0.0003(12) -0.0098(12)
C19 0.0762(14) 0.0583(12) 0.0524(12) -0.0091(10) -0.0112(12) 0.0066(11)
C20 0.0668(13) 0.0680(13) 0.0505(12) -0.0014(11) 0.0094(11) 0.0064(12)
C21 0.0633(14) 0.0469(12) 0.1001(19) -0.0091(12) -0.0008(14) -0.0028(11)
C22 0.0870(17) 0.0528(13) 0.104(2) 0.0135(16) -0.0242(18) -0.0091(13)
C23 0.0835(16) 0.0608(14) 0.0710(15) 0.0136(12) -0.0100(14) -0.0047(12)
C24 0.0923(19) 0.0666(15) 0.0841(17) -0.0254(13) -0.0337(17) 0.0086(15)
C25 0.0712(15) 0.0767(18) 0.093(2) 0.0167(15) -0.0025(17) 0.0218(14)

loop_
_atom_type_symbol
_atom_type_description
_atom_type_scat_dispersion_real
_atom_type_scat_dispersion_imag
_atom_type_scat_source
C C 0.0033 0.0016 'International Tables Vol C Tables 4.2.6.8 and 6.1.1.4'
H H 0.0000 0.0000 'International Tables Vol C Tables 4.2.6.8 and 6.1.1.4'
N N 0.0061 0.0033 'International Tables Vol C Tables 4.2.6.8 and 6.1.1.4'
O O 0.0106 0.0060 'International Tables Vol C Tables 4.2.6.8 and 6.1.1.4'
S S 0.1246 0.1234 'International Tables Vol C Tables 4.2.6.8 and 6.1.1.4'

loop_
_geom_angle_atom_site_label_1
_geom_angle_atom_site_label_2
_geom_angle_atom_site_label_3
_geom_angle
O6 S1 O5 120.14(12)
O6 S1 N1 108.25(10)
O5 S1 N1 103.80(9)
O6 S1 C4 108.76(10)
O5 S1 C4 109.48(10)
N1 S1 C4 105.37(9)
C10 O2 C25 118.00(17)
C23 O3 C2 119.2(3)
C11 N1 C9 113.45(17)
C11 N1 S1 123.76(15)
C9 N1 S1 122.47(13)
C17 C1 H1A 109.5
C17 C1 H1B 109.4
H1A C1 H1B 109.5
C17 C1 H1C 109.5
H1A C1 H1C 109.5
H1B C1 H1C 109.5
O3 C2 H2A 109.2
O3 C2 H2B 109.9
H2A C2 H2B 109.5
O3 C2 H2C 109.3
H2A C2 H2C 109.5
H2B C2 H2C 109.5
C7 C3 C10 117.1(2)
C7 C3 H3 121.5
C10 C3 H3 121.3
C16 C4 C13 121.28(18)
C16 C4 S1 119.66(15)
C13 C4 S1 119.06(15)
C12 C5 C19 119.1(2)
C12 C5 C9 119.66(17)
C19 C5 C9 121.2(2)
C15 C7 C3 122.22(18)
C15 C7 C9 110.71(18)
C3 C7 C9 127.07(19)
N1 C9 C5 114.32(15)
N1 C9 C7 100.61(15)
C5 C9 C7 112.36(16)
N1 C9 H9 109.7
C5 C9 H9 109.7
C7 C9 H9 109.8
O2 C10 C3 123.4(2)
O2 C10 C14 115.74(18)
C3 C10 C14 120.8(2)
O1 C11 N1 125.0(2)
O1 C11 C15 130.1(2)
N1 C11 C15 104.86(18)
C5 C12 C23 121.3(2)
C5 C12 H12 119.3
C23 C12 H12 119.4
C4 C13 C21 119.0(2)
C4 C13 H13 120.5
C21 C13 H13 120.5
C18 C14 C10 121.2(2)
C18 C14 H14 119.5
C10 C14 H14 119.3
C7 C15 C18 120.0(2)
C7 C15 C11 110.27(18)
C18 C15 C11 129.7(2)
C4 C16 C20 118.8(2)
C4 C16 H16 120.6
C20 C16 H16 120.6
C20 C17 C21 118.6(2)
C20 C17 C1 119.8(3)
C21 C17 C1 121.6(3)
C14 C18 C15 118.6(2)
C14 C18 H18 120.8
C15 C18 H18 120.6
C24 C19 C5 119.2(2)
C24 C19 H19 120.2
C5 C19 H19 120.6
C17 C20 C16 121.5(2)
C17 C20 H20 119.3
C16 C20 H20 119.2
C17 C21 C13 120.8(2)
C17 C21 H21 119.6
C13 C21 H21 119.7
C23 C22 C24 119.7(2)
C23 C22 H22 120.1
C24 C22 H22 120.2
C22 C23 O3 124.7(2)
C22 C23 C12 119.6(3)
O3 C23 C12 115.8(2)
C22 C24 C19 121.2(2)
C22 C24 H24 119.3
C19 C24 H24 119.5
O2 C25 H25A 109.3
O2 C25 H25B 109.8
H25A C25 H25B 109.5
O2 C25 H25C 109.3
H25A C25 H25C 109.5
H25B C25 H25C 109.5

loop_
_geom_bond_atom_site_label_1
_geom_bond_atom_site_label_2
_geom_bond_distance
S1 O6 1.4233(18)
S1 O5 1.4255(17)
S1 N1 1.6651(18)
S1 C4 1.7470(19)
O1 C11 1.209(3)
O2 C10 1.351(3)
O2 C25 1.431(3)
O3 C23 1.377(3)
O3 C2 1.401(4)
N1 C11 1.410(3)
N1 C9 1.484(3)
C1 C17 1.506(3)
C1 H1A 0.9599
C1 H1B 0.9601
C1 H1C 0.9599
C2 H2A 0.9601
C2 H2B 0.9598
C2 H2C 0.9601
C3 C7 1.381(3)
C3 C10 1.390(3)
C3 H3 0.9300
C4 C16 1.366(3)
C4 C13 1.375(3)
C5 C12 1.379(3)
C5 C19 1.392(3)
C5 C9 1.512(3)
C7 C15 1.376(3)
C7 C9 1.513(3)
C9 H9 0.9799
C10 C14 1.395(3)
C11 C15 1.467(3)
C12 C23 1.382(3)
C12 H12 0.9300
C13 C21 1.382(3)
C13 H13 0.9301
C14 C18 1.357(3)
C14 H14 0.9299
C15 C18 1.398(3)
C16 C20 1.381(3)
C16 H16 0.9300
C17 C20 1.373(3)
C17 C21 1.380(3)
C18 H18 0.9300
C19 C24 1.384(3)
C19 H19 0.9300
C20 H20 0.9300
C21 H21 0.9301
C22 C23 1.372(4)
C22 C24 1.378(4)
C22 H22 0.9300
C24 H24 0.9300
C25 H25A 0.9599
C25 H25B 0.9600
C25 H25C 0.9601
